data_2220189
loop_
_publ_author_name
'Xu, Qun'
'Zhang, Wen-Zhi'
'Chen, Zhi-Qiang'

_publ_section_title
Poly[\m-aqua-[\m-1,1'-(butane-1,4-diyl)diimidazole]bis(\m~4~-naphthalene-1,4-dicarboxylato)dicadmium(II)]
_journal_coeditor_code HB2837
_journal_issue 12
_journal_name_full 'Acta Crystallographica Section E'
_journal_page_first m1562
_journal_paper_doi 10.1107/S1600536808037525
_journal_volume 64
_journal_year 2008
_chemical_formula_iupac '[Cd2 (C12 H6 O4)2 (C10 H14 N4) (H2 O)]'
_chemical_formula_moiety 'C34 H28 Cd2 N4 O9'
_chemical_formula_sum 'C34 H28 Cd2 N4 O9'
_chemical_formula_weight 861.40
_chemical_name_systematic
;
Poly[\m-aqua-[\m-1,1'-(butane-1,4-diyl)diimidazole]bis(\m~4~-naphthalene-1,4-
dicarboxylato)dicadmium(II)]
;
_space_group_IT_number 15
_symmetry_cell_setting monoclinic
_symmetry_space_group_name_Hall '-C 2yc'
_symmetry_space_group_name_H-M 'C 1 2/c 1'
_atom_sites_solution_hydrogens geom
_atom_sites_solution_primary direct
_atom_sites_solution_secondary difmap
_audit_creation_method SHELXL-97
_cell_angle_alpha 90.00
_cell_angle_beta 127.3900(10)
_cell_angle_gamma 90.00
_cell_formula_units_Z 4
_cell_length_a 18.773(2)
_cell_length_b 14.9118(19)
_cell_length_c 14.2298(18)
_cell_measurement_reflns_used 3102
_cell_measurement_temperature 293(2)
_cell_measurement_theta_max 26.0
_cell_measurement_theta_min 1.08
_cell_volume 3165.0(7)
_computing_cell_refinement 'SAINT (Bruker, 1998)'
_computing_data_collection 'SMART (Bruker, 1998)'
_computing_data_reduction 'SAINT (Bruker, 1998)'
_computing_molecular_graphics 'SHELXTL (Sheldrick, 2008)'
_computing_publication_material 'SHELXTL (Sheldrick, 2008)'
_computing_structure_refinement 'SHELXL97 (Sheldrick, 2008)'
_computing_structure_solution 'SHELXS97 (Sheldrick, 2008)'
_diffrn_ambient_temperature 293(2)
_diffrn_measured_fraction_theta_full 0.997
_diffrn_measured_fraction_theta_max 0.996
_diffrn_measurement_device_type 'Bruker APEX CCD'
_diffrn_measurement_method \w
_diffrn_radiation_monochromator graphite
_diffrn_radiation_source 'fine-focus sealed tube'
_diffrn_radiation_type MoK\a
_diffrn_radiation_wavelength 0.71073
_diffrn_reflns_av_R_equivalents 0.0176
_diffrn_reflns_av_sigmaI/netI 0.0201
_diffrn_reflns_limit_h_max 23
_diffrn_reflns_limit_h_min -16
_diffrn_reflns_limit_k_max 17
_diffrn_reflns_limit_k_min -18
_diffrn_reflns_limit_l_max 17
_diffrn_reflns_limit_l_min -16
_diffrn_reflns_number 8715
_diffrn_reflns_theta_full 25.00
_diffrn_reflns_theta_max 26.00
_diffrn_reflns_theta_min 1.93
_exptl_absorpt_coefficient_mu 1.408
_exptl_absorpt_correction_T_max 0.732
_exptl_absorpt_correction_T_min 0.691
_exptl_absorpt_correction_type multi-scan
_exptl_absorpt_process_details '(SADABS; Bruker, 1998)'
_exptl_crystal_colour colorless
_exptl_crystal_density_diffrn 1.808
_exptl_crystal_density_method 'not measured'
_exptl_crystal_description block
_exptl_crystal_F_000 1712
_exptl_crystal_size_max 0.33
_exptl_crystal_size_mid 0.27
_exptl_crystal_size_min 0.22
_refine_diff_density_max 0.466
_refine_diff_density_min -0.296
_refine_ls_extinction_method none
_refine_ls_goodness_of_fit_ref 1.065
_refine_ls_hydrogen_treatment mixed
_refine_ls_matrix_type full
_refine_ls_number_parameters 226
_refine_ls_number_reflns 3102
_refine_ls_number_restraints 0
_refine_ls_restrained_S_all 1.065
_refine_ls_R_factor_all 0.0254
_refine_ls_R_factor_gt 0.0223
_refine_ls_shift/su_max 0.001
_refine_ls_shift/su_mean 0.000
_refine_ls_structure_factor_coef Fsqd
_refine_ls_weighting_details 'calc w=1/[\s^2^(Fo^2^)+(0.0287P)^2^+3.5082P] where P=(Fo^2^+2Fc^2^)/3'
_refine_ls_weighting_scheme calc
_refine_ls_wR_factor_gt 0.0546
_refine_ls_wR_factor_ref 0.0563
_reflns_number_gt 2809
_reflns_number_total 3102
_reflns_threshold_expression I>2\s(I)
_cod_data_source_file hb2837.cif
_cod_data_source_block I
_cod_depositor_comments
;
The following automatic conversions were performed:
'_symmetry_cell_setting' value 'Monoclinic' changed to 'monoclinic'
according to '/home/saulius/struct/CIF-dictionaries/cif_core.dic'
dictionary named 'cif_core.dic' version 2.4.1 from 2010-06-29.

Automatic conversion script
Id: cif_fix_enum 1527 2010-12-29 10:47:43Z saulius 

The following automatic conversions were performed:

'_symmetry_cell_setting' value 'Monoclinic' changed to 'monoclinic'
according to /home/saulius/struct/CIF-dictionaries/cif_core.dic
dictionary named 'cif_core.dic' version 2.4.1 from 2010-06-29.

Automatic conversion script
Id: cif_fix_values 1715 2011-07-08 13:25:40Z adriana 
;
_cod_original_sg_symbol_H-M 'C 2/c'
_cod_database_code 2220189
_cod_database_fobs_code 2220189

loop_
_symmetry_equiv_pos_as_xyz
'x, y, z'
'-x, y, -z+1/2'
'x+1/2, y+1/2, z'
'-x+1/2, y+1/2, -z+1/2'
'-x, -y, -z'
'x, -y, z-1/2'
'-x+1/2, -y+1/2, -z'
'x+1/2, -y+1/2, z-1/2'

loop_
_atom_site_type_symbol
_atom_site_label
_atom_site_fract_x
_atom_site_fract_y
_atom_site_fract_z
_atom_site_U_iso_or_equiv
_atom_site_adp_type
_atom_site_calc_flag
_atom_site_refinement_flags
_atom_site_occupancy
C C1 0.37567(16) 0.35138(16) 0.1979(2) 0.0297(5) Uani d . 1
C C2 0.30731(16) 0.28246(16) 0.1737(2) 0.0280(5) Uani d . 1
C C3 0.21801(17) 0.30336(18) 0.0966(2) 0.0359(6) Uani d . 1
H H3 0.2005 0.3550 0.0509 0.043 Uiso calc R 1
C C4 0.15233(17) 0.24857(19) 0.0850(2) 0.0374(6) Uani d . 1
H H4 0.0922 0.2646 0.0328 0.045 Uiso calc R 1
C C5 0.17624(16) 0.17188(17) 0.1500(2) 0.0305(5) Uani d . 1
C C6 0.10956(17) 0.12334(17) 0.1573(2) 0.0333(6) Uani d . 1
C C7 0.26737(17) 0.14297(16) 0.2231(2) 0.0300(5) Uani d . 1
C C8 0.33359(16) 0.19901(16) 0.2353(2) 0.0288(5) Uani d . 1
C C9 0.42311(18) 0.16783(19) 0.3048(2) 0.0422(6) Uani d . 1
H H9 0.4676 0.2031 0.3133 0.051 Uiso calc R 1
C C10 0.4447(2) 0.0865(2) 0.3594(3) 0.0579(9) Uani d . 1
H H10 0.5038 0.0670 0.4048 0.069 Uiso calc R 1
C C11 0.3796(3) 0.0319(2) 0.3485(3) 0.0549(9) Uani d . 1
H H11 0.3957 -0.0234 0.3864 0.066 Uiso calc R 1
C C12 0.2933(2) 0.05926(19) 0.2830(3) 0.0432(7) Uani d . 1
H H12 0.2505 0.0229 0.2771 0.052 Uiso calc R 1
C C13 0.26154(18) 0.5557(2) -0.0295(3) 0.0433(7) Uani d . 1
H H13 0.2482 0.5072 -0.0015 0.052 Uiso calc R 1
C C14 0.32799(18) 0.64237(19) -0.0731(2) 0.0404(6) Uani d . 1
H H14 0.3701 0.6657 -0.0810 0.048 Uiso calc R 1
C C15 0.2503(2) 0.6826(2) -0.1106(3) 0.0471(7) Uani d . 1
H H15 0.2295 0.7378 -0.1484 0.056 Uiso calc R 1
C C16 0.1209(2) 0.6416(3) -0.1088(3) 0.0654(10) Uani d . 1
H H16A 0.1215 0.6989 -0.0761 0.078 Uiso calc R 1
H H16B 0.1111 0.5954 -0.0697 0.078 Uiso calc R 1
C C17 0.04549(17) 0.6405(2) -0.2362(3) 0.0479(7) Uani d . 1
H H17A 0.0508 0.5876 -0.2712 0.057 Uiso calc R 1
H H17B 0.0502 0.6926 -0.2729 0.057 Uiso calc R 1
N N1 0.33508(13) 0.56210(15) -0.02170(18) 0.0332(5) Uani d . 1
N N2 0.20866(14) 0.62697(18) -0.0825(2) 0.0440(6) Uani d . 1
O O1 0.43795(13) 0.36693(13) 0.30491(17) 0.0455(5) Uani d . 1
O O2 0.36314(12) 0.38808(13) 0.11038(17) 0.0438(5) Uani d . 1
O O1W 0.5000 0.55213(17) 0.2500 0.0267(5) Uani d S 1
O O3 0.11724(18) 0.13705(18) 0.2487(2) 0.0756(9) Uani d . 1
O O4 0.05171(10) 0.07264(11) 0.07468(14) 0.0285(4) Uani d . 1
Cd Cd1 0.453957(10) 0.468475(11) 0.086231(14) 0.02277(7) Uani d . 1
H HW11 0.5363(19) 0.581(2) 0.257(3) 0.047(9) Uiso d . 1

loop_
_atom_site_aniso_label
_atom_site_aniso_U_11
_atom_site_aniso_U_22
_atom_site_aniso_U_33
_atom_site_aniso_U_12
_atom_site_aniso_U_13
_atom_site_aniso_U_23
C1 0.0285(13) 0.0274(13) 0.0399(14) -0.0057(10) 0.0242(12) -0.0041(10)
C2 0.0297(13) 0.0301(13) 0.0297(12) -0.0090(10) 0.0210(11) -0.0043(9)
C3 0.0322(14) 0.0360(14) 0.0372(14) -0.0070(11) 0.0199(12) 0.0061(11)
C4 0.0224(13) 0.0495(16) 0.0335(13) -0.0073(11) 0.0135(11) 0.0031(12)
C5 0.0330(14) 0.0352(14) 0.0277(12) -0.0151(11) 0.0207(11) -0.0086(10)
C6 0.0349(14) 0.0362(14) 0.0367(13) -0.0151(11) 0.0258(12) -0.0083(11)
C7 0.0383(14) 0.0263(12) 0.0321(12) -0.0085(10) 0.0248(12) -0.0065(9)
C8 0.0326(13) 0.0286(13) 0.0275(12) -0.0062(10) 0.0194(11) -0.0049(9)
C9 0.0309(14) 0.0451(16) 0.0473(16) -0.0033(12) 0.0220(13) -0.0020(13)
C10 0.0466(19) 0.055(2) 0.059(2) 0.0159(16) 0.0252(17) 0.0103(16)
C11 0.071(2) 0.0382(17) 0.057(2) 0.0114(15) 0.0393(19) 0.0134(14)
C12 0.0588(19) 0.0316(14) 0.0473(16) -0.0070(13) 0.0363(16) -0.0002(12)
C13 0.0273(14) 0.0576(18) 0.0448(16) 0.0071(13) 0.0219(13) 0.0155(14)
C14 0.0337(15) 0.0472(17) 0.0424(15) 0.0055(12) 0.0242(13) 0.0125(12)
C15 0.0421(17) 0.0460(17) 0.0500(17) 0.0172(13) 0.0264(14) 0.0216(13)
C16 0.0298(16) 0.113(3) 0.0529(19) 0.0232(18) 0.0248(15) 0.010(2)
C17 0.0267(15) 0.0587(19) 0.0532(18) -0.0054(13) 0.0216(14) -0.0030(14)
N1 0.0226(10) 0.0413(12) 0.0333(11) 0.0050(9) 0.0157(9) 0.0085(9)
N2 0.0240(11) 0.0664(17) 0.0381(12) 0.0166(11) 0.0169(10) 0.0157(11)
O1 0.0446(12) 0.0513(12) 0.0427(11) -0.0287(9) 0.0276(10) -0.0154(9)
O2 0.0366(11) 0.0469(12) 0.0466(11) -0.0093(8) 0.0245(9) 0.0115(9)
O1W 0.0269(14) 0.0260(13) 0.0350(13) 0.000 0.0227(12) 0.000
O3 0.0944(19) 0.103(2) 0.0678(15) -0.0748(16) 0.0690(15) -0.0539(14)
O4 0.0261(9) 0.0332(9) 0.0295(8) -0.0109(7) 0.0185(7) -0.0068(7)
Cd1 0.01994(10) 0.02484(11) 0.02462(10) 0.00131(6) 0.01409(8) 0.00274(6)

loop_
_atom_type_symbol
_atom_type_description
_atom_type_scat_dispersion_real
_atom_type_scat_dispersion_imag
_atom_type_scat_source
C C 0.0033 0.0016 'International Tables Vol C Tables 4.2.6.8 and 6.1.1.4'
H H 0.0000 0.0000 'International Tables Vol C Tables 4.2.6.8 and 6.1.1.4'
N N 0.0061 0.0033 'International Tables Vol C Tables 4.2.6.8 and 6.1.1.4'
O O 0.0106 0.0060 'International Tables Vol C Tables 4.2.6.8 and 6.1.1.4'
Cd Cd -0.8075 1.2024 'International Tables Vol C Tables 4.2.6.8 and 6.1.1.4'

loop_
_geom_angle_atom_site_label_1
_geom_angle_atom_site_label_2
_geom_angle_atom_site_label_3
_geom_angle_site_symmetry_1
_geom_angle_site_symmetry_3
_geom_angle
O2 C1 O1 . . 127.1(2)
O2 C1 C2 . . 116.9(2)
O1 C1 C2 . . 116.1(2)
C3 C2 C8 . . 119.3(2)
C3 C2 C1 . . 119.0(2)
C8 C2 C1 . . 121.6(2)
C2 C3 C4 . . 121.5(2)
C2 C3 H3 . . 119.3
C4 C3 H3 . . 119.3
C5 C4 C3 . . 120.3(2)
C5 C4 H4 . . 119.8
C3 C4 H4 . . 119.8
C4 C5 C7 . . 120.2(2)
C4 C5 C6 . . 120.4(2)
C7 C5 C6 . . 119.0(2)
O3 C6 O4 . . 124.4(2)
O3 C6 C5 . . 115.0(2)
O4 C6 C5 . . 120.5(2)
C8 C7 C12 . . 119.2(2)
C8 C7 C5 . . 119.0(2)
C12 C7 C5 . . 121.7(2)
C9 C8 C7 . . 118.2(2)
C9 C8 C2 . . 122.5(2)
C7 C8 C2 . . 119.2(2)
C10 C9 C8 . . 120.5(3)
C10 C9 H9 . . 119.8
C8 C9 H9 . . 119.8
C9 C10 C11 . . 121.3(3)
C9 C10 H10 . . 119.4
C11 C10 H10 . . 119.4
C12 C11 C10 . . 120.1(3)
C12 C11 H11 . . 119.9
C10 C11 H11 . . 119.9
C11 C12 C7 . . 120.7(3)
C11 C12 H12 . . 119.7
C7 C12 H12 . . 119.7
N1 C13 N2 . . 111.8(3)
N1 C13 H13 . . 124.1
N2 C13 H13 . . 124.1
C15 C14 N1 . . 109.4(2)
C15 C14 H14 . . 125.3
N1 C14 H14 . . 125.3
C14 C15 N2 . . 106.8(2)
C14 C15 H15 . . 126.6
N2 C15 H15 . . 126.6
N2 C16 C17 . . 113.7(3)
N2 C16 H16A . . 108.8
C17 C16 H16A . . 108.8
N2 C16 H16B . . 108.8
C17 C16 H16B . . 108.8
H16A C16 H16B . . 107.7
C16 C17 C17 . 2_554 114.3(3)
C16 C17 H17A . . 108.7
C17 C17 H17A 2_554 . 108.7
C16 C17 H17B . . 108.7
C17 C17 H17B 2_554 . 108.7
H17A C17 H17B . . 107.6
C13 N1 C14 . . 105.2(2)
C13 N1 Cd1 . . 124.23(18)
C14 N1 Cd1 . . 129.70(17)
C13 N2 C15 . . 106.8(2)
C13 N2 C16 . . 126.7(3)
C15 N2 C16 . . 126.4(3)
C1 O1 Cd1 . 2_655 138.66(17)
C1 O2 Cd1 . . 132.78(16)
Cd1 O1W Cd1 . 2_655 114.29(11)
Cd1 O1W HW11 . . 101(2)
Cd1 O1W HW11 2_655 . 115(2)
C6 O4 Cd1 . 7 125.42(15)
C6 O4 Cd1 . 3_445 124.57(15)
Cd1 O4 Cd1 7 3_445 107.96(6)
O1 Cd1 N1 2_655 . 173.89(7)
O1 Cd1 O2 2_655 . 89.23(7)
N1 Cd1 O2 . . 84.66(7)
O1 Cd1 O1W 2_655 . 92.34(7)
N1 Cd1 O1W . . 87.83(7)
O2 Cd1 O1W . . 89.30(6)
O1 Cd1 O4 2_655 7 89.03(6)
N1 Cd1 O4 . 7 93.33(7)
O2 Cd1 O4 . 7 114.98(7)
O1W Cd1 O4 . 7 155.70(5)
O1 Cd1 O4 2_655 3 94.20(7)
N1 Cd1 O4 . 3 91.89(7)
O2 Cd1 O4 . 3 172.29(6)
O1W Cd1 O4 . 3 83.67(5)
O4 Cd1 O4 7 3 72.04(6)

loop_
_geom_bond_atom_site_label_1
_geom_bond_atom_site_label_2
_geom_bond_site_symmetry_2
_geom_bond_distance
_geom_bond_publ_flag
C1 O2 . 1.245(3) ?
C1 O1 . 1.256(3) ?
C1 C2 . 1.511(3) ?
C2 C3 . 1.370(3) ?
C2 C8 . 1.427(3) ?
C3 C4 . 1.403(3) ?
C3 H3 . 0.9300 ?
C4 C5 . 1.364(4) ?
C4 H4 . 0.9300 ?
C5 C7 . 1.426(4) ?
C5 C6 . 1.503(3) ?
C6 O3 . 1.236(3) ?
C6 O4 . 1.258(3) ?
C7 C8 . 1.418(3) ?
C7 C12 . 1.421(4) ?
C8 C9 . 1.414(4) ?
C9 C10 . 1.363(4) ?
C9 H9 . 0.9300 ?
C10 C11 . 1.396(5) ?
C10 H10 . 0.9300 ?
C11 C12 . 1.351(5) ?
C11 H11 . 0.9300 ?
C12 H12 . 0.9300 ?
C13 N1 . 1.319(3) ?
C13 N2 . 1.332(4) ?
C13 H13 . 0.9300 ?
C14 C15 . 1.351(4) ?
C14 N1 . 1.366(3) ?
C14 H14 . 0.9300 ?
C15 N2 . 1.357(4) ?
C15 H15 . 0.9300 ?
C16 N2 . 1.468(3) ?
C16 C17 . 1.474(4) ?
C16 H16A . 0.9700 ?
C16 H16B . 0.9700 ?
C17 C17 2_554 1.502(5) ?
C17 H17A . 0.9700 ?
C17 H17B . 0.9700 ?
O1 Cd1 2_655 2.2344(17) ?
O1W Cd1 2_655 2.2995(14) ?
O1W HW11 . 0.76(3) ?
O4 Cd1 7 2.3096(16) ?
O4 Cd1 3_445 2.4848(15) ?
Cd1 N1 . 2.264(2) y
Cd1 O2 . 2.2746(17) y
Cd1 O1 2_655 2.2344(17) y
Cd1 O4 7 2.3096(16) y
Cd1 O4 3 2.4847(15) y
Cd1 O1W . 2.2995(14) y

loop_
_geom_hbond_atom_site_label_D
_geom_hbond_atom_site_label_H
_geom_hbond_atom_site_label_A
_geom_hbond_site_symmetry_A
_geom_hbond_distance_DH
_geom_hbond_distance_HA
_geom_hbond_distance_DA
_geom_hbond_angle_DHA
O1W HW11 O3 3 0.76(3) 1.80(3) 2.549(2) 169(3)
